data_7054522
loop_
_publ_author_name
'K\<ri\<zan, Martin'
'Honz\'i\<cek, Jan'
'Vinkl\'arek, Jarom\'ir'
'R\%u\<zi\<ckov\'a, Zde\<nka'
'Erben, Milan'

_publ_section_title
;
 Titanocene(iii) pseudohalides: an ESR and structural study
;
_journal_issue 1
_journal_name_full 'New J. Chem.'
_journal_page_first 576
_journal_paper_doi 10.1039/C4NJ01404A
_journal_volume 39
_journal_year 2015
_chemical_formula_moiety 'C32 H52 Cl2 Si4 Ti2'
_chemical_formula_sum 'C32 H52 Cl2 Si4 Ti2'
_chemical_formula_weight 715.79
_chemical_name_systematic
; 
 ? 
;
_space_group_crystal_system triclinic
_space_group_IT_number 2
_space_group_name_Hall '-P 1'
_space_group_name_H-M_alt 'P -1'
_symmetry_space_group_name_Hall '-P 1'
_symmetry_space_group_name_H-M 'P -1'
_atom_sites_solution_hydrogens difmap
_audit_creation_method SHELXL-97
_cell_angle_alpha 71.689(6)
_cell_angle_beta 78.624(6)
_cell_angle_gamma 89.462(5)
_cell_formula_units_Z 1
_cell_length_a 8.8280(4)
_cell_length_b 9.4270(8)
_cell_length_c 12.2471(14)
_cell_measurement_reflns_used 18529
_cell_measurement_temperature 150(1)
_cell_measurement_theta_max 27.5
_cell_measurement_theta_min 1
_cell_volume 947.09(15)
_computing_cell_refinement 'COLLECT and DENZO'
_computing_data_collection 'COLLECT (Hooft, 1998) and DENZO (Otwinowski & Minor, 1997)'
_computing_data_reduction 'COLLECT and DENZO'
_computing_molecular_graphics 'PLATON (Spek, 2003)'
_computing_publication_material 'SHELXL-97 (Sheldrick, 2008)'
_computing_structure_refinement 'SHELXL-97 (Sheldrick, 1997)'
_computing_structure_solution 'SIR92 (Altomare et al., 1994)'
_diffrn_ambient_temperature 150(1)
_diffrn_detector_area_resol_mean 9.091
_diffrn_measured_fraction_theta_full 0.991
_diffrn_measured_fraction_theta_max 0.984
_diffrn_measurement_device_type 'Bruker Nonius KappaCCD area detector'
_diffrn_measurement_method '\f and \w scans to fill the Ewald sphere'
_diffrn_radiation_monochromator graphite
_diffrn_radiation_source 'fine-focus sealed tube'
_diffrn_radiation_type MoK\a
_diffrn_radiation_wavelength 0.71073
_diffrn_reflns_av_R_equivalents 0.0873
_diffrn_reflns_av_unetI/netI 0.0462
_diffrn_reflns_Laue_measured_fraction_full 0.991
_diffrn_reflns_Laue_measured_fraction_max 0.984
_diffrn_reflns_limit_h_max 11
_diffrn_reflns_limit_h_min -11
_diffrn_reflns_limit_k_max 12
_diffrn_reflns_limit_k_min -12
_diffrn_reflns_limit_l_max 15
_diffrn_reflns_limit_l_min -15
_diffrn_reflns_number 18438
_diffrn_reflns_point_group_measured_fraction_full 0.991
_diffrn_reflns_point_group_measured_fraction_max 0.984
_diffrn_reflns_theta_full 25.242
_diffrn_reflns_theta_max 27.498
_diffrn_reflns_theta_min 1.789
_diffrn_standards_number 0
_exptl_absorpt_coefficient_mu 0.709
_exptl_absorpt_correction_T_max 0.898
_exptl_absorpt_correction_T_min 0.846
_exptl_absorpt_correction_type integration
_exptl_absorpt_process_details
;
Gaussian integration (Coppens, 1970)
;
_exptl_crystal_colour 'dark green'
_exptl_crystal_density_diffrn 1.255
_exptl_crystal_description block
_exptl_crystal_F_000 378
_exptl_crystal_size_max 0.36
_exptl_crystal_size_mid 0.26
_exptl_crystal_size_min 0.23
_refine_diff_density_max 1.126
_refine_diff_density_min -0.434
_refine_diff_density_rms 0.084
_refine_ls_extinction_method none
_refine_ls_goodness_of_fit_ref 1.061
_refine_ls_hydrogen_treatment constr
_refine_ls_matrix_type full
_refine_ls_number_parameters 190
_refine_ls_number_reflns 4284
_refine_ls_number_restraints 18
_refine_ls_restrained_S_all 1.077
_refine_ls_R_factor_all 0.0893
_refine_ls_R_factor_gt 0.0677
_refine_ls_shift/su_max 0.000
_refine_ls_shift/su_mean 0.000
_refine_ls_structure_factor_coef Fsqd
_refine_ls_weighting_details 'w=1/[\s^2^(Fo^2^)+(0.0770P)^2^+1.7053P] where P=(Fo^2^+2Fc^2^)/3'
_refine_ls_weighting_scheme calc
_refine_ls_wR_factor_gt 0.1675
_refine_ls_wR_factor_ref 0.1924
_reflns_Friedel_coverage 0.000
_reflns_number_gt 3288
_reflns_number_total 4284
_reflns_threshold_expression 'I > 2\s(I)'
_cod_data_source_file c4nj01404a1.cif
_cod_data_source_block shelxl
_cod_depositor_comments 'Adding full bibliography for 7054517--7054522.cif.'
_cod_original_cell_volume 947.08(15)
_cod_database_code 7054522
_shelx_space_group_comment
;
The symmetry employed for this shelxl refinement is uniquely defined
by the following loop, which should always be used as a source of
symmetry information in preference to the above space-group names.
They are only intended as comments.
;

loop_
_space_group_symop_operation_xyz
'x, y, z'
'-x, -y, -z'

loop_
_atom_site_label
_atom_site_type_symbol
_atom_site_fract_x
_atom_site_fract_y
_atom_site_fract_z
_atom_site_U_iso_or_equiv
_atom_site_adp_type
_atom_site_occupancy
_atom_site_site_symmetry_order
_atom_site_calc_flag
_atom_site_refinement_flags_posn
_atom_site_refinement_flags_adp
_atom_site_refinement_flags_occupancy
_atom_site_disorder_assembly
_atom_site_disorder_group
Ti1 Ti 0.52426(7) 0.92275(8) 0.16735(7) 0.0459(2) Uani 1 1 d . . . . .
Cl1 Cl 0.67452(10) 1.06673(11) -0.03947(10) 0.0514(3) Uani 1 1 d . . . . .
Si1 Si 0.79938(14) 1.16036(16) 0.25809(13) 0.0639(4) Uani 1 1 d . . . . .
Si2 Si 0.27724(15) 0.55322(15) 0.27161(14) 0.0560(4) Uani 0.9 1 d . . P A 1
C1 C 0.6008(4) 1.0997(4) 0.2531(4) 0.0452(8) Uani 1 1 d . . . . .
C9 C 0.4700(5) 0.6583(4) 0.2382(4) 0.0491(9) Uani 1 1 d . . . A 1
C13 C 0.5807(6) 0.6959(5) 0.1292(4) 0.0613(11) Uani 1 1 d . . . . .
H13 H 0.5658 0.6872 0.0584 0.074 Uiso 1 1 d R U . A .
C10 C 0.5450(6) 0.6893(5) 0.3182(5) 0.0630(12) Uani 1 1 d . . . A 1
H10 H 0.5000 0.6747 0.3966 0.076 Uiso 1 1 d R U . . .
C2 C 0.5120(5) 1.1771(5) 0.1719(4) 0.0571(11) Uani 1 1 d . . . . .
H2 H 0.5490 1.2579 0.1050 0.069 Uiso 1 1 d R U . . .
C3 C 0.3634(6) 1.1167(7) 0.2050(6) 0.0764(17) Uani 1 1 d . . . . .
H3 H 0.2836 1.1497 0.1652 0.092 Uiso 1 1 d R U . . .
C6 C 0.7756(10) 1.3274(9) 0.3074(11) 0.154(4) Uani 1 1 d . U . . .
H6A H 0.8180 1.3108 0.3765 0.185 Uiso 1 1 d R U . . .
H6B H 0.6675 1.3446 0.3251 0.185 Uiso 1 1 d R U . . .
H6C H 0.8287 1.4132 0.2463 0.185 Uiso 1 1 d R U . . .
C5 C 0.4995(5) 0.9889(5) 0.3414(4) 0.0581(11) Uani 1 1 d . . . . .
H5 H 0.5246 0.9218 0.4084 0.070 Uiso 1 1 d R U . . .
C4 C 0.3523(5) 0.9983(7) 0.3098(6) 0.0810(19) Uani 1 1 d . . . . .
H4 H 0.2645 0.9363 0.3507 0.097 Uiso 1 1 d R U . . .
C12 C 0.7214(5) 0.7510(5) 0.1526(5) 0.0635(12) Uani 1 1 d . . . . .
H12 H 0.8145 0.7830 0.0990 0.076 Uiso 1 1 d R U . . .
C11 C 0.6924(6) 0.7463(6) 0.2665(5) 0.0687(13) Uani 1 1 d . . . . .
H11 H 0.7617 0.7770 0.3039 0.082 Uiso 1 1 d R U . A .
C14 C 0.2849(7) 0.3725(6) 0.3865(5) 0.0761(14) Uani 1 1 d . . . A 1
H14A H 0.2739 0.3885 0.4612 0.091 Uiso 1 1 d R U . A 1
H14B H 0.3825 0.3302 0.3687 0.091 Uiso 1 1 d R U . . .
H14C H 0.2025 0.3049 0.3894 0.091 Uiso 1 1 d R U . . .
C15 C 0.1168(6) 0.6581(7) 0.3215(7) 0.096(2) Uani 1 1 d . . . A 1
H15A H 0.0224 0.6233 0.3080 0.116 Uiso 1 1 d R U . . .
H15B H 0.1369 0.7626 0.2781 0.116 Uiso 1 1 d R U . . .
H15C H 0.1069 0.6437 0.4038 0.116 Uiso 1 1 d R U . A 1
C8 C 0.9373(7) 1.1793(12) 0.1219(6) 0.135(3) Uani 1 1 d . U . . .
H8A H 0.9027 1.1155 0.0831 0.162 Uiso 1 1 d R U . . .
H8B H 1.0366 1.1507 0.1395 0.162 Uiso 1 1 d R U . . .
H8C H 0.9456 1.2813 0.0715 0.162 Uiso 1 1 d R U . . .
C7 C 0.8772(8) 1.0211(9) 0.3771(6) 0.100(2) Uani 1 1 d . U . . .
H7A H 0.9029 0.9339 0.3542 0.120 Uiso 1 1 d R U . . .
H7B H 0.8002 0.9935 0.4486 0.120 Uiso 1 1 d R U . . .
H7C H 0.9682 1.0638 0.3892 0.120 Uiso 1 1 d R U . . .
C16 C 0.2471(8) 0.5169(7) 0.1365(6) 0.0886(18) Uani 1 1 d . . . . .
H16A H 0.1574 0.4503 0.1550 0.106 Uiso 1 1 d R U . A .
H16B H 0.3362 0.4725 0.1047 0.106 Uiso 1 1 d R U . . .
H16C H 0.2321 0.6100 0.0797 0.106 Uiso 1 1 d R U . . .
Si2A Si 0.2869(11) 0.5819(9) 0.3468(8) 0.0337(18) Uani 0.1 1 d . . P B 2

loop_
_atom_site_aniso_label
_atom_site_aniso_U_11
_atom_site_aniso_U_22
_atom_site_aniso_U_33
_atom_site_aniso_U_23
_atom_site_aniso_U_13
_atom_site_aniso_U_12
Ti1 0.0302(3) 0.0456(4) 0.0701(5) -0.0295(3) -0.0113(3) 0.0063(3)
Cl1 0.0362(5) 0.0537(5) 0.0714(7) -0.0278(5) -0.0148(4) 0.0039(4)
Si1 0.0427(6) 0.0694(8) 0.0861(9) -0.0297(7) -0.0199(6) -0.0027(5)
Si2 0.0470(7) 0.0457(7) 0.0791(10) -0.0213(7) -0.0193(6) 0.0011(5)
C1 0.0390(18) 0.046(2) 0.057(2) -0.0236(17) -0.0119(16) 0.0056(15)
C9 0.043(2) 0.046(2) 0.061(2) -0.0179(18) -0.0158(17) 0.0086(16)
C13 0.080(3) 0.048(2) 0.065(3) -0.025(2) -0.023(2) 0.026(2)
C10 0.063(3) 0.064(3) 0.078(3) -0.034(2) -0.036(2) 0.019(2)
C2 0.063(3) 0.051(2) 0.073(3) -0.035(2) -0.028(2) 0.0215(19)
C3 0.053(3) 0.088(4) 0.130(5) -0.078(4) -0.043(3) 0.036(3)
C6 0.106(5) 0.102(5) 0.312(12) -0.111(7) -0.103(7) 0.013(4)
C5 0.055(2) 0.057(2) 0.063(3) -0.029(2) 0.003(2) -0.0018(19)
C4 0.037(2) 0.095(4) 0.131(5) -0.084(4) 0.017(3) -0.014(2)
C12 0.037(2) 0.055(2) 0.085(3) -0.011(2) -0.002(2) 0.0169(17)
C11 0.060(3) 0.060(3) 0.095(4) -0.027(3) -0.033(3) 0.013(2)
C14 0.079(4) 0.060(3) 0.084(4) -0.014(3) -0.018(3) -0.007(2)
C15 0.046(3) 0.076(4) 0.162(6) -0.041(4) -0.005(3) -0.004(2)
C8 0.058(3) 0.228(9) 0.092(4) -0.007(5) -0.022(3) -0.043(5)
C7 0.080(4) 0.131(6) 0.097(4) -0.035(4) -0.042(3) 0.018(4)
C16 0.096(4) 0.071(3) 0.105(4) -0.024(3) -0.042(4) -0.013(3)
Si2A 0.047(5) 0.021(4) 0.035(4) -0.016(3) -0.001(4) -0.007(3)

loop_
_atom_type_symbol
_atom_type_description
_atom_type_scat_dispersion_real
_atom_type_scat_dispersion_imag
_atom_type_scat_source
C C 0.0033 0.0016 'International Tables Vol C Tables 4.2.6.8 and 6.1.1.4'
H H 0.0000 0.0000 'International Tables Vol C Tables 4.2.6.8 and 6.1.1.4'
Si Si 0.0817 0.0704 'International Tables Vol C Tables 4.2.6.8 and 6.1.1.4'
Cl Cl 0.1484 0.1585 'International Tables Vol C Tables 4.2.6.8 and 6.1.1.4'
Ti Ti 0.2776 0.4457 'International Tables Vol C Tables 4.2.6.8 and 6.1.1.4'

loop_
_exptl_crystal_face_index_h
_exptl_crystal_face_index_k
_exptl_crystal_face_index_l
_exptl_crystal_face_perp_dist
0 1 1 0.063
0 -1 0 0.080
0 0 -1 0.158
0 1 0 0.125
-1 0 0 0.060
1 0 0 0.129
-1 -1 -1 0.134
0 -1 1 0.082

loop_
_geom_angle_atom_site_label_1
_geom_angle_atom_site_label_2
_geom_angle_atom_site_label_3
_geom_angle
_geom_angle_site_symmetry_1
_geom_angle_site_symmetry_3
C13 Ti1 C4 136.4(2) . .
C13 Ti1 C5 131.76(17) . .
C4 Ti1 C5 34.96(18) . .
C13 Ti1 C12 35.92(17) . .
C4 Ti1 C12 140.6(2) . .
C5 Ti1 C12 112.25(19) . .
C13 Ti1 C9 35.19(16) . .
C4 Ti1 C9 101.26(19) . .
C5 Ti1 C9 103.65(15) . .
C12 Ti1 C9 57.87(15) . .
C13 Ti1 C1 145.17(15) . .
C4 Ti1 C1 57.45(14) . .
C5 Ti1 C1 34.38(14) . .
C12 Ti1 C1 110.39(16) . .
C9 Ti1 C1 133.62(14) . .
C13 Ti1 C3 156.36(18) . .
C4 Ti1 C3 34.1(2) . .
C5 Ti1 C3 56.91(19) . .
C12 Ti1 C3 166.94(18) . .
C9 Ti1 C3 128.83(19) . .
C1 Ti1 C3 56.60(14) . .
C13 Ti1 C2 167.82(18) . .
C4 Ti1 C2 55.78(19) . .
C5 Ti1 C2 56.07(16) . .
C12 Ti1 C2 136.51(17) . .
C9 Ti1 C2 156.74(16) . .
C1 Ti1 C2 33.96(14) . .
C3 Ti1 C2 32.92(17) . .
C13 Ti1 C11 57.00(17) . .
C4 Ti1 C11 108.2(2) . .
C5 Ti1 C11 80.61(18) . .
C12 Ti1 C11 32.77(18) . .
C9 Ti1 C11 56.34(15) . .
C1 Ti1 C11 89.28(16) . .
C3 Ti1 C11 137.5(2) . .
C2 Ti1 C11 122.87(16) . .
C13 Ti1 C10 56.30(16) . .
C4 Ti1 C10 88.7(2) . .
C5 Ti1 C10 75.71(16) . .
C12 Ti1 C10 54.90(17) . .
C9 Ti1 C10 33.52(14) . .
C1 Ti1 C10 100.85(15) . .
C3 Ti1 C10 122.8(2) . .
C2 Ti1 C10 131.42(16) . .
C11 Ti1 C10 32.74(17) . .
C13 Ti1 Cl1 83.08(12) . 2_675
C4 Ti1 Cl1 94.20(16) . 2_675
C5 Ti1 Cl1 129.00(12) . 2_675
C12 Ti1 Cl1 115.12(14) . 2_675
C9 Ti1 Cl1 86.47(10) . 2_675
C1 Ti1 Cl1 131.43(10) . 2_675
C3 Ti1 Cl1 77.65(12) . 2_675
C2 Ti1 Cl1 98.03(11) . 2_675
C11 Ti1 Cl1 139.09(13) . 2_675
C10 Ti1 Cl1 118.52(11) . 2_675
C13 Ti1 Cl1 89.50(13) . .
C4 Ti1 Cl1 132.47(18) . .
C5 Ti1 Cl1 128.18(11) . .
C12 Ti1 Cl1 81.85(12) . .
C9 Ti1 Cl1 124.16(11) . .
C1 Ti1 Cl1 93.84(10) . .
C3 Ti1 Cl1 99.26(18) . .
C2 Ti1 Cl1 78.99(12) . .
C11 Ti1 Cl1 108.34(14) . .
C10 Ti1 Cl1 136.75(13) . .
Cl1 Ti1 Cl1 77.00(4) 2_675 .
Ti1 Cl1 Ti1 103.00(4) 2_675 .
C8 Si1 C6 117.2(5) . .
C8 Si1 C1 112.2(3) . .
C6 Si1 C1 105.8(3) . .
C8 Si1 C7 106.2(4) . .
C6 Si1 C7 103.8(4) . .
C1 Si1 C7 111.4(3) . .
C15 Si2 C14 110.2(3) . .
C15 Si2 C16 109.1(3) . .
C14 Si2 C16 109.0(3) . .
C15 Si2 C9 112.0(2) . .
C14 Si2 C9 107.6(2) . .
C16 Si2 C9 108.8(3) . .
C2 C1 C5 106.2(4) . .
C2 C1 Si1 125.6(3) . .
C5 C1 Si1 126.9(3) . .
C2 C1 Ti1 73.8(2) . .
C5 C1 Ti1 71.9(2) . .
Si1 C1 Ti1 129.16(19) . .
C10 C9 C13 106.1(4) . .
C10 C9 Si2 126.9(4) . .
C13 C9 Si2 126.0(3) . .
C10 C9 Ti1 74.6(3) . .
C13 C9 Ti1 71.3(2) . .
Si2 C9 Ti1 127.94(19) . .
C9 C13 C12 105.7(4) . .
C9 C13 Ti1 73.5(2) . .
C12 C13 Ti1 73.1(2) . .
C9 C13 H13 127.1 . .
C12 C13 H13 127.3 . .
Ti1 C13 H13 118.3 . .
C11 C10 C9 111.1(5) . .
C11 C10 Ti1 73.5(3) . .
C9 C10 Ti1 71.9(3) . .
C11 C10 H10 124.5 . .
C9 C10 H10 124.4 . .
Ti1 C10 H10 121.0 . .
C3 C2 C1 110.4(5) . .
C3 C2 Ti1 73.2(3) . .
C1 C2 Ti1 72.2(2) . .
C3 C2 H2 124.7 . .
C1 C2 H2 124.9 . .
Ti1 C2 H2 121.4 . .
C2 C3 C4 107.8(4) . .
C2 C3 Ti1 73.9(2) . .
C4 C3 Ti1 71.1(3) . .
C2 C3 H3 125.9 . .
C4 C3 H3 126.2 . .
Ti1 C3 H3 121.4 . .
Si1 C6 H6A 109.4 . .
Si1 C6 H6B 109.3 . .
H6A C6 H6B 109.5 . .
Si1 C6 H6C 109.7 . .
H6A C6 H6C 109.5 . .
H6B C6 H6C 109.5 . .
C1 C5 C4 107.7(5) . .
C1 C5 Ti1 73.7(2) . .
C4 C5 Ti1 72.0(3) . .
C1 C5 H5 126.1 . .
C4 C5 H5 126.2 . .
Ti1 C5 H5 120.0 . .
C3 C4 C5 107.8(4) . .
C3 C4 Ti1 74.8(3) . .
C5 C4 Ti1 73.0(2) . .
C3 C4 H4 125.9 . .
C5 C4 H4 126.3 . .
Ti1 C4 H4 117.5 . .
C11 C12 C13 107.9(4) . .
C11 C12 Ti1 74.9(3) . .
C13 C12 Ti1 71.0(2) . .
C11 C12 H12 125.9 . .
C13 C12 H12 126.2 . .
Ti1 C12 H12 120.2 . .
C12 C11 C10 109.2(5) . .
C12 C11 Ti1 72.3(3) . .
C10 C11 Ti1 73.8(3) . .
C12 C11 H11 125.7 . .
C10 C11 H11 125.1 . .
Ti1 C11 H11 120.1 . .
Si2 C14 H14A 109.3 . .
Si2 C14 H14B 109.5 . .
H14A C14 H14B 109.5 . .
Si2 C14 H14C 109.6 . .
H14A C14 H14C 109.5 . .
H14B C14 H14C 109.5 . .
Si2 C15 H15A 109.3 . .
Si2 C15 H15B 109.2 . .
H15A C15 H15B 109.5 . .
Si2 C15 H15C 109.9 . .
H15A C15 H15C 109.5 . .
H15B C15 H15C 109.5 . .
Si1 C8 H8A 109.5 . .
Si1 C8 H8B 109.2 . .
H8A C8 H8B 109.5 . .
Si1 C8 H8C 109.8 . .
H8A C8 H8C 109.5 . .
H8B C8 H8C 109.5 . .
Si1 C7 H7A 109.0 . .
Si1 C7 H7B 109.6 . .
H7A C7 H7B 109.5 . .
Si1 C7 H7C 109.8 . .
H7A C7 H7C 109.5 . .
H7B C7 H7C 109.5 . .
Si2 C16 H16A 109.7 . .
Si2 C16 H16B 109.6 . .
H16A C16 H16B 109.5 . .
Si2 C16 H16C 109.1 . .
H16A C16 H16C 109.5 . .
H16B C16 H16C 109.5 . .

loop_
_geom_bond_atom_site_label_1
_geom_bond_atom_site_label_2
_geom_bond_distance
_geom_bond_site_symmetry_2
Ti1 C13 2.357(4) .
Ti1 C4 2.360(4) .
Ti1 C5 2.373(4) .
Ti1 C12 2.385(4) .
Ti1 C9 2.386(4) .
Ti1 C1 2.396(4) .
Ti1 C3 2.407(4) .
Ti1 C2 2.416(4) .
Ti1 C11 2.417(5) .
Ti1 C10 2.421(5) .
Ti1 Cl1 2.5545(12) 2_675
Ti1 Cl1 2.5623(14) .
Cl1 Ti1 2.5546(12) 2_675
Si1 C8 1.820(7) .
Si1 C6 1.852(8) .
Si1 C1 1.868(4) .
Si1 C7 1.869(7) .
Si2 C15 1.836(6) .
Si2 C14 1.849(5) .
Si2 C16 1.860(6) .
Si2 C9 1.884(4) .
C1 C2 1.406(6) .
C1 C5 1.410(6) .
C9 C10 1.387(6) .
C9 C13 1.434(6) .
C13 C12 1.463(7) .
C13 H13 0.9299 .
C10 C11 1.363(7) .
C10 H10 0.9300 .
C2 C3 1.367(7) .
C2 H2 0.9300 .
C3 C4 1.398(9) .
C3 H3 0.9300 .
C6 H6A 0.9600 .
C6 H6B 0.9601 .
C6 H6C 0.9600 .
C5 C4 1.422(7) .
C5 H5 0.9300 .
C4 H4 0.9300 .
C12 C11 1.355(7) .
C12 H12 0.9300 .
C11 H11 0.9300 .
C14 H14A 0.9600 .
C14 H14B 0.9600 .
C14 H14C 0.9600 .
C15 H15A 0.9600 .
C15 H15B 0.9600 .
C15 H15C 0.9600 .
C8 H8A 0.9600 .
C8 H8B 0.9600 .
C8 H8C 0.9600 .
C7 H7A 0.9599 .
C7 H7B 0.9600 .
C7 H7C 0.9600 .
C16 H16A 0.9600 .
C16 H16B 0.9600 .
C16 H16C 0.9600 .
